data_1567558
loop_
_publ_author_name
'Li, Tian'
'Wang, Yi-Fan'
'Yin, Zheng'
'Li, Jian'
'Peng, Xu'
'Zeng, Ming-Hua'

_publ_section_title
;
 The sequential structural transformation of a heptanuclear zinc cluster
 towards hierarchical porous carbon for supercapacitor applications
;
_journal_name_full 'Chemical Science'
_journal_paper_doi 10.1039/D2SC03987G
_journal_year 2022
_chemical_formula_moiety 'C60 H78 N6 O18 Zn7, 2(N1 O3)'
_chemical_formula_sum 'C60 H78 N8 O24 Zn7'
_chemical_formula_weight 1752.89
_space_group_crystal_system trigonal
_space_group_IT_number 165
_space_group_name_Hall '-P 3 2"c'
_space_group_name_H-M_alt 'P -3 c 1'
_atom_sites_solution_hydrogens geom
_atom_sites_solution_primary dual
_audit_creation_date 2022-02-09
_audit_creation_method
;
Olex2 1.3
(compiled 2020.06.28 svn.raecde09e for OlexSys, GUI svn.r6132)
;
_audit_update_record
;
2022-03-07 deposited with the CCDC.	2022-08-19 downloaded from the CCDC.
;
_cell_angle_alpha 90
_cell_angle_beta 90
_cell_angle_gamma 120
_cell_formula_units_Z 2
_cell_length_a 14.0680(2)
_cell_length_b 14.0680(2)
_cell_length_c 23.3614(4)
_cell_measurement_reflns_used 6512
_cell_measurement_temperature 293(2)
_cell_measurement_theta_max 74.4620
_cell_measurement_theta_min 3.6170
_cell_volume 4004.00(11)
_computing_cell_refinement 'CrysAlisPro 1.171.39.34b (Rigaku OD, 2017)'
_computing_data_collection 'CrysAlisPro 1.171.39.34b (Rigaku OD, 2017)'
_computing_data_reduction 'CrysAlisPro 1.171.39.34b (Rigaku OD, 2017)'
_computing_molecular_graphics 'Olex2 1.3 (Dolomanov et al., 2009)'
_computing_publication_material 'Olex2 1.3 (Dolomanov et al., 2009)'
_computing_structure_refinement 'SHELXL 2019/2 (Sheldrick, 2015)'
_computing_structure_solution 'SHELXT 2014/5 (Sheldrick, 2014)'
_diffrn_ambient_temperature 293(2)
_diffrn_detector 'CCD plate'
_diffrn_detector_type HyPix
_diffrn_measured_fraction_theta_full 1.000
_diffrn_measured_fraction_theta_max 0.982
_diffrn_measurement_details
;
List of Runs (angles in degrees, time in seconds):

  # Type    Start    End  Width  t~exp~   \w     \q     \k     \f   Frames
#--------------------------------------------------------------------------
  1  \w      6.00  63.00   0.50    0.05    --   43.05 -57.00-120.00  114
  2  \w     30.00  93.00   0.50    0.05    --   43.05-121.00 -88.00  126
  3  \w     36.00 106.00   0.50    0.18    --  109.88 -94.00 -90.00  140
  4  \w     54.00 117.00   0.50    0.18    --  109.88-153.00 112.00  126
  5  \w     45.00  94.00   0.50    0.18    --  109.88-102.00 169.00   98
  6  \w    107.00 173.00   0.50    0.18    --  109.88  61.00  90.00  132
  7  \w     96.00 176.00   0.50    0.18    --  109.88 125.00 -60.00  160
  8  \w    -79.00 -54.00   0.50    0.18    --  -90.25 121.00  -5.00   50
  9  \w   -100.00 -38.00   0.50    0.05    --  -43.05-178.00 -30.00  124
 10  \w   -120.00 -74.00   0.50    0.18    --  -90.25 -73.00 153.00   92
;
_diffrn_measurement_device 'four-circle diffractometer'
_diffrn_measurement_device_type 'XtaLAB Synergy, Dualflex, HyPix'
_diffrn_measurement_method '\w scans'
_diffrn_orient_matrix_type 'CrysAlisPro convention (1999,Acta A55,543-557)'
_diffrn_orient_matrix_UB_11 -0.0807135000
_diffrn_orient_matrix_UB_12 0.0002833000
_diffrn_orient_matrix_UB_13 -0.0444323000
_diffrn_orient_matrix_UB_21 -0.0824072000
_diffrn_orient_matrix_UB_22 -0.0187925000
_diffrn_orient_matrix_UB_23 0.0481579000
_diffrn_orient_matrix_UB_31 0.0517522000
_diffrn_orient_matrix_UB_32 0.1251073000
_diffrn_orient_matrix_UB_33 0.0073240000
_diffrn_radiation_monochromator mirror
_diffrn_radiation_probe x-ray
_diffrn_radiation_type 'Cu K\a'
_diffrn_radiation_wavelength 1.54184
_diffrn_reflns_av_R_equivalents 0.0375
_diffrn_reflns_av_unetI/netI 0.0275
_diffrn_reflns_Laue_measured_fraction_full 1.000
_diffrn_reflns_Laue_measured_fraction_max 0.982
_diffrn_reflns_limit_h_max 15
_diffrn_reflns_limit_h_min -17
_diffrn_reflns_limit_k_max 17
_diffrn_reflns_limit_k_min -11
_diffrn_reflns_limit_l_max 28
_diffrn_reflns_limit_l_min -28
_diffrn_reflns_number 13565
_diffrn_reflns_point_group_measured_fraction_full 1.000
_diffrn_reflns_point_group_measured_fraction_max 0.982
_diffrn_reflns_theta_full 67.684
_diffrn_reflns_theta_max 76.031
_diffrn_reflns_theta_min 3.628
_diffrn_source 'micro-focus sealed X-ray tube'
_diffrn_source_type 'PhotonJet (Cu) X-ray Source'
_exptl_absorpt_coefficient_mu 2.905
_exptl_absorpt_correction_T_max 1.00000
_exptl_absorpt_correction_T_min 0.24246
_exptl_absorpt_correction_type multi-scan
_exptl_absorpt_process_details
;
CrysAlisPro 1.171.39.34b (Rigaku Oxford Diffraction, 2017)
Empirical absorption correction using spherical harmonics,
 implemented in SCALE3 ABSPACK scaling algorithm.
;
_exptl_crystal_colour 'metallic light colourless'
_exptl_crystal_colour_lustre metallic
_exptl_crystal_colour_modifier light
_exptl_crystal_colour_primary colourless
_exptl_crystal_density_diffrn 1.454
_exptl_crystal_description block
_exptl_crystal_F_000 1792
_refine_diff_density_max 1.171
_refine_diff_density_min -0.753
_refine_diff_density_rms 0.128
_refine_ls_extinction_method none
_refine_ls_goodness_of_fit_ref 1.084
_refine_ls_hydrogen_treatment constr
_refine_ls_matrix_type full
_refine_ls_number_parameters 153
_refine_ls_number_reflns 2758
_refine_ls_number_restraints 1
_refine_ls_restrained_S_all 1.088
_refine_ls_R_factor_all 0.0585
_refine_ls_R_factor_gt 0.0551
_refine_ls_shift/su_max 0.001
_refine_ls_shift/su_mean 0.000
_refine_ls_structure_factor_coef Fsqd
_refine_ls_weighting_details 'w=1/[\s^2^(Fo^2^)+(0.1128P)^2^+3.1992P] where P=(Fo^2^+2Fc^2^)/3'
_refine_ls_weighting_scheme calc
_refine_ls_wR_factor_gt 0.1705
_refine_ls_wR_factor_ref 0.1750
_reflns_Friedel_coverage 0.000
_reflns_number_gt 2482
_reflns_number_total 2758
_reflns_threshold_expression 'I > 2\s(I)'
_cod_data_source_file d2sc03987g2.cif
_cod_data_source_block zn7
_cod_original_cell_volume 4004.00(13)
_cod_database_code 1567558
_shelx_shelxl_version_number 2019/2
_chemical_oxdiff_formula 'C H O N Zn'
_shelx_space_group_comment
;
The symmetry employed for this shelxl refinement is uniquely defined
by the following loop, which should always be used as a source of
symmetry information in preference to the above space-group names.
They are only intended as comments.
;
_reflns_odcompleteness_completeness 99.96
_reflns_odcompleteness_iscentric 1
_reflns_odcompleteness_theta 66.97
_olex2_refinement_description
;
1. Fixed Uiso
 At 1.2 times of:
  All C(H) groups
 At 1.5 times of:
  All C(H,H,H) groups
2. Rigid bond restraints
 C10, O3
 with sigma for 1-2 distances of 0.001 and sigma for 1-3 distances of 0.001
3.a Aromatic/amide H refined with riding coordinates:
 C3(H3), C4(H4), C5(H5), C8(H8)
3.b Idealised Me refined as rotating group:
 C1(H1A,H1B,H1C), C9(H9A,H9B,H9C), C10(H10A,H10B,H10C)
;
_smtbx_masks_void_probe_radius 1.2
_smtbx_masks_void_truncation_radius 1.2
_olex2_submission_special_instructions 'No special instructions were received'
_oxdiff_exptl_absorpt_empirical_details
;
Empirical correction (ABSPACK) includes:
- Absorption correction using spherical harmonics
- Frame scaling
;
_oxdiff_exptl_absorpt_empirical_full_max 3.039
_oxdiff_exptl_absorpt_empirical_full_min 0.667

loop_
_space_group_symop_operation_xyz
'x, y, z'
'-y, x-y, z'
'-x+y, -x, z'
'y, x, -z+1/2'
'x-y, -y, -z+1/2'
'-x, -x+y, -z+1/2'
'-x, -y, -z'
'y, -x+y, -z'
'x-y, x, -z'
'-y, -x, z-1/2'
'-x+y, y, z-1/2'
'x, x-y, z-1/2'

loop_
_atom_site_label
_atom_site_type_symbol
_atom_site_fract_x
_atom_site_fract_y
_atom_site_fract_z
_atom_site_U_iso_or_equiv
_atom_site_adp_type
_atom_site_occupancy
_atom_site_site_symmetry_order
_atom_site_calc_flag
_atom_site_refinement_flags_posn
_atom_site_refinement_flags_adp
_atom_site_refinement_flags_occupancy
_atom_site_disorder_assembly
_atom_site_disorder_group
Zn1 Zn 1.000000 1.000000 0.500000 0.0415(3) Uani 1 6 d S T P . .
Zn2 Zn 0.74518(4) 0.85024(4) 0.48891(2) 0.0464(2) Uani 1 1 d . . . . .
O1 O 0.5989(2) 0.7509(2) 0.55691(14) 0.0633(7) Uani 1 1 d . . . . .
O2 O 0.7175(2) 0.9589(2) 0.53445(11) 0.0499(6) Uani 1 1 d . . . . .
O3 O 0.86552(19) 0.9938(2) 0.45510(10) 0.0466(5) Uani 1 1 d . U . . .
N1 N 0.7966(3) 1.1780(3) 0.57123(16) 0.0615(9) Uani 1 1 d . . . . .
C1 C 0.5046(4) 0.6450(4) 0.5487(3) 0.0855(16) Uani 1 1 d . . . . .
H1A H 0.440329 0.652073 0.545680 0.128 Uiso 1 1 calc R U . . .
H1B H 0.496811 0.598792 0.580687 0.128 Uiso 1 1 calc R U . . .
H1C H 0.513139 0.612896 0.514221 0.128 Uiso 1 1 calc R U . . .
C2 C 0.5897(3) 0.8220(3) 0.59493(18) 0.0531(9) Uani 1 1 d . . . . .
C3 C 0.5247(4) 0.7893(4) 0.6432(2) 0.0664(11) Uani 1 1 d . . . . .
H3 H 0.481869 0.714980 0.651713 0.080 Uiso 1 1 calc R U . . .
C4 C 0.5231(4) 0.8663(4) 0.67881(19) 0.0722(12) Uani 1 1 d . . . . .
H4 H 0.478637 0.844166 0.711151 0.087 Uiso 1 1 calc R U . . .
C5 C 0.5873(4) 0.9758(4) 0.66653(18) 0.0666(11) Uani 1 1 d . . . . .
H5 H 0.585493 1.027592 0.690538 0.080 Uiso 1 1 calc R U . . .
C6 C 0.6563(3) 1.0110(3) 0.61788(16) 0.0528(8) Uani 1 1 d . . . . .
C7 C 0.6576(3) 0.9340(3) 0.58091(15) 0.0462(7) Uani 1 1 d . . . . .
C8 C 0.7228(4) 1.1284(4) 0.60936(18) 0.0602(10) Uani 1 1 d . . . . .
H8 H 0.710428 1.172470 0.634389 0.072 Uiso 1 1 calc R U . . .
C9 C 0.8558(6) 1.2981(4) 0.5722(3) 0.103(2) Uani 1 1 d . . . . .
H9A H 0.932773 1.324685 0.577545 0.155 Uiso 1 1 calc R U . . .
H9B H 0.828973 1.323053 0.603165 0.155 Uiso 1 1 calc R U . . .
H9C H 0.844686 1.325213 0.536651 0.155 Uiso 1 1 calc R U . . .
C10 C 0.8636(6) 1.0065(6) 0.3929(2) 0.0940(18) Uani 1 1 d . U . . .
H10A H 0.922075 1.077652 0.381967 0.141 Uiso 1 1 calc R U . . .
H10B H 0.794536 0.999113 0.381862 0.141 Uiso 1 1 calc R U . . .
H10C H 0.872969 0.950894 0.374266 0.141 Uiso 1 1 calc R U . . .
O4 O 0.3521(5) 0.7627(5) 0.7960(3) 0.141(2) Uani 1 1 d . . . . .
N2 N 0.333333 0.666667 0.7980(3) 0.0746(18) Uani 1 3 d S T P . .

loop_
_atom_site_aniso_label
_atom_site_aniso_U_11
_atom_site_aniso_U_22
_atom_site_aniso_U_33
_atom_site_aniso_U_23
_atom_site_aniso_U_13
_atom_site_aniso_U_12
Zn1 0.0386(4) 0.0386(4) 0.0473(6) 0.000 0.000 0.01931(18)
Zn2 0.0411(3) 0.0451(3) 0.0529(3) -0.00795(18) -0.00306(18) 0.0215(2)
O1 0.0501(15) 0.0473(14) 0.0805(19) -0.0048(13) 0.0108(13) 0.0153(12)
O2 0.0461(12) 0.0460(13) 0.0543(13) -0.0021(10) 0.0103(10) 0.0206(10)
O3 0.0452(12) 0.0506(13) 0.0478(11) -0.0009(10) -0.0007(9) 0.0267(10)
N1 0.069(2) 0.0488(18) 0.069(2) -0.0024(15) 0.0166(17) 0.0313(16)
C1 0.057(3) 0.051(2) 0.129(5) -0.016(3) 0.006(3) 0.012(2)
C2 0.0420(17) 0.053(2) 0.059(2) 0.0001(16) 0.0030(15) 0.0201(15)
C3 0.055(2) 0.062(2) 0.070(2) 0.0105(19) 0.0125(19) 0.0196(19)
C4 0.061(2) 0.085(3) 0.057(2) 0.004(2) 0.0146(19) 0.027(2)
C5 0.063(2) 0.078(3) 0.052(2) -0.0061(19) 0.0103(18) 0.031(2)
C6 0.0484(19) 0.060(2) 0.0495(18) -0.0036(15) 0.0036(15) 0.0264(17)
C7 0.0394(16) 0.0535(19) 0.0472(16) 0.0005(14) 0.0035(13) 0.0243(15)
C8 0.063(2) 0.060(2) 0.060(2) -0.0064(17) 0.0132(18) 0.0332(19)
C9 0.125(5) 0.051(3) 0.127(5) 0.003(3) 0.057(4) 0.038(3)
C10 0.120(5) 0.120(5) 0.0532(15) 0.006(3) 0.000(3) 0.068(4)
O4 0.162(5) 0.102(4) 0.156(5) 0.009(3) 0.050(4) 0.064(4)
N2 0.082(3) 0.082(3) 0.060(4) 0.000 0.000 0.0411(14)

loop_
_atom_type_symbol
_atom_type_description
_atom_type_scat_dispersion_real
_atom_type_scat_dispersion_imag
_atom_type_scat_source
C C 0.0181 0.0091 'International Tables Vol C Tables 4.2.6.8 and 6.1.1.4'
H H 0.0000 0.0000 'International Tables Vol C Tables 4.2.6.8 and 6.1.1.4'
N N 0.0311 0.0180 'International Tables Vol C Tables 4.2.6.8 and 6.1.1.4'
O O 0.0492 0.0322 'International Tables Vol C Tables 4.2.6.8 and 6.1.1.4'
Zn Zn -1.5491 0.6778 'International Tables Vol C Tables 4.2.6.8 and 6.1.1.4'

loop_
_geom_angle_atom_site_label_1
_geom_angle_atom_site_label_2
_geom_angle_atom_site_label_3
_geom_angle
_geom_angle_site_symmetry_1
_geom_angle_site_symmetry_3
_geom_angle_publ_flag
Zn2 Zn1 Zn2 180.0 2_765 8_566 ?
Zn2 Zn1 Zn2 119.321(2) 7_776 9_656 ?
Zn2 Zn1 Zn2 60.679(3) 7_776 3_675 ?
Zn2 Zn1 Zn2 60.678(3) . 9_656 ?
Zn2 Zn1 Zn2 60.677(3) 8_566 3_675 ?
Zn2 Zn1 Zn2 119.322(3) . 3_675 ?
Zn2 Zn1 Zn2 60.676(3) 2_765 7_776 ?
Zn2 Zn1 Zn2 119.323(3) 2_765 . ?
Zn2 Zn1 Zn2 119.324(3) 8_566 7_776 ?
Zn2 Zn1 Zn2 119.323(3) 2_765 3_675 ?
Zn2 Zn1 Zn2 180.0 . 7_776 ?
Zn2 Zn1 Zn2 60.677(3) 8_566 . ?
Zn2 Zn1 Zn2 60.677(3) 2_765 9_656 ?
Zn2 Zn1 Zn2 180.0 9_656 3_675 ?
Zn2 Zn1 Zn2 119.323(3) 8_566 9_656 ?
O3 Zn1 Zn2 139.83(7) . 7_776 ?
O3 Zn1 Zn2 95.33(7) 8_566 . ?
O3 Zn1 Zn2 84.67(7) . 3_675 ?
O3 Zn1 Zn2 137.28(6) 9_656 7_776 ?
O3 Zn1 Zn2 42.72(6) . 8_566 ?
O3 Zn1 Zn2 42.72(6) 3_675 7_776 ?
O3 Zn1 Zn2 95.33(7) 3_675 8_566 ?
O3 Zn1 Zn2 84.67(7) 9_656 8_566 ?
O3 Zn1 Zn2 40.17(7) 9_656 9_656 ?
O3 Zn1 Zn2 137.28(6) 2_765 3_675 ?
O3 Zn1 Zn2 137.28(6) . 2_765 ?
O3 Zn1 Zn2 139.83(7) 9_656 3_675 ?
O3 Zn1 Zn2 84.67(7) 8_566 7_776 ?
O3 Zn1 Zn2 95.34(7) 7_776 3_675 ?
O3 Zn1 Zn2 137.28(6) 7_776 8_566 ?
O3 Zn1 Zn2 84.67(7) 2_765 . ?
O3 Zn1 Zn2 40.17(7) . . ?
O3 Zn1 Zn2 84.66(7) 7_776 9_656 ?
O3 Zn1 Zn2 139.83(7) 8_566 2_765 ?
O3 Zn1 Zn2 40.17(7) 7_776 7_776 ?
O3 Zn1 Zn2 42.72(6) 8_566 3_675 ?
O3 Zn1 Zn2 95.33(7) 9_656 2_765 ?
O3 Zn1 Zn2 42.72(6) 9_656 . ?
O3 Zn1 Zn2 84.67(7) 3_675 2_765 ?
O3 Zn1 Zn2 40.17(7) 8_566 8_566 ?
O3 Zn1 Zn2 42.72(6) 7_776 2_765 ?
O3 Zn1 Zn2 137.28(6) 3_675 . ?
O3 Zn1 Zn2 137.28(6) 8_566 9_656 ?
O3 Zn1 Zn2 40.17(7) 3_675 3_675 ?
O3 Zn1 Zn2 42.72(6) 2_765 9_656 ?
O3 Zn1 Zn2 139.83(7) 7_776 . ?
O3 Zn1 Zn2 95.33(7) . 9_656 ?
O3 Zn1 Zn2 139.83(7) 3_675 9_656 ?
O3 Zn1 Zn2 95.33(7) 2_765 7_776 ?
O3 Zn1 Zn2 40.17(7) 2_765 2_765 ?
O3 Zn1 Zn2 139.83(7) 2_765 8_566 ?
O3 Zn1 O3 82.24(8) . 9_656 ?
O3 Zn1 O3 82.24(8) 3_675 7_776 ?
O3 Zn1 O3 82.24(8) 2_765 7_776 ?
O3 Zn1 O3 97.76(8) 9_656 7_776 ?
O3 Zn1 O3 97.76(8) 8_566 7_776 ?
O3 Zn1 O3 97.76(8) 2_765 . ?
O3 Zn1 O3 97.76(8) . 3_675 ?
O3 Zn1 O3 82.24(8) 8_566 3_675 ?
O3 Zn1 O3 82.24(8) 8_566 . ?
O3 Zn1 O3 82.24(8) 2_765 9_656 ?
O3 Zn1 O3 97.76(8) 8_566 9_656 ?
O3 Zn1 O3 97.76(8) 2_765 3_675 ?
O3 Zn1 O3 180.0 8_566 2_765 ?
O3 Zn1 O3 180.0 . 7_776 ?
O3 Zn1 O3 180.00(13) 9_656 3_675 ?
O1 Zn2 Zn1 133.82(8) . . ?
O2 Zn2 Zn1 92.22(7) 9_656 . ?
O2 Zn2 Zn1 92.03(7) . . ?
O2 Zn2 O1 70.50(10) . . ?
O2 Zn2 O1 95.07(11) 9_656 . ?
O2 Zn2 O2 163.26(6) 9_656 . ?
O2 Zn2 O3 93.81(10) . 9_656 ?
O2 Zn2 O3 78.56(9) 9_656 9_656 ?
O2 Zn2 N1 99.94(13) . 9_656 ?
O2 Zn2 N1 86.69(12) 9_656 9_656 ?
O3 Zn2 Zn1 42.60(6) 9_656 . ?
O3 Zn2 Zn1 42.32(6) . . ?
O3 Zn2 O1 150.91(10) . . ?
O3 Zn2 O1 94.69(11) 9_656 . ?
O3 Zn2 O2 113.06(10) . 9_656 ?
O3 Zn2 O2 80.54(9) . . ?
O3 Zn2 O3 84.25(12) . 9_656 ?
O3 Zn2 N1 103.48(13) . 9_656 ?
N1 Zn2 Zn1 141.32(12) 9_656 . ?
N1 Zn2 O1 84.68(14) 9_656 . ?
N1 Zn2 O3 165.13(12) 9_656 9_656 ?
C1 O1 Zn2 126.4(3) . . ?
C2 O1 Zn2 111.2(2) . . ?
C2 O1 C1 117.6(3) . . ?
Zn2 O2 Zn2 101.14(10) 8_566 . ?
C7 O2 Zn2 129.2(2) . 8_566 ?
C7 O2 Zn2 124.6(2) . . ?
Zn1 O3 Zn2 94.68(9) . 8_566 ?
Zn2 O3 Zn1 97.51(10) . . ?
Zn2 O3 Zn2 98.69(9) . 8_566 ?
C10 O3 Zn1 123.6(3) . . ?
C10 O3 Zn2 120.3(3) . 8_566 ?
C10 O3 Zn2 116.6(3) . . ?
C8 N1 Zn2 126.4(3) . 8_566 ?
C8 N1 C9 117.3(4) . . ?
C9 N1 Zn2 116.1(3) . 8_566 ?
O1 C1 H1A 109.5 . . ?
O1 C1 H1B 109.5 . . ?
O1 C1 H1C 109.5 . . ?
H1A C1 H1B 109.5 . . ?
H1A C1 H1C 109.5 . . ?
H1B C1 H1C 109.5 . . ?
O1 C2 C7 113.6(3) . . ?
C3 C2 O1 124.5(4) . . ?
C3 C2 C7 121.9(4) . . ?
C2 C3 H3 120.0 . . ?
C4 C3 C2 120.1(4) . . ?
C4 C3 H3 120.0 . . ?
C3 C4 H4 120.1 . . ?
C5 C4 C3 119.9(4) . . ?
C5 C4 H4 120.1 . . ?
C4 C5 H5 119.6 . . ?
C4 C5 C6 120.9(4) . . ?
C6 C5 H5 119.6 . . ?
C5 C6 C8 116.7(4) . . ?
C7 C6 C5 120.0(4) . . ?
C7 C6 C8 123.3(3) . . ?
O2 C7 C2 118.4(3) . . ?
O2 C7 C6 124.3(4) . . ?
C6 C7 C2 117.3(3) . . ?
N1 C8 C6 127.2(4) . . ?
N1 C8 H8 116.4 . . ?
C6 C8 H8 116.4 . . ?
N1 C9 H9A 109.5 . . ?
N1 C9 H9B 109.5 . . ?
N1 C9 H9C 109.5 . . ?
H9A C9 H9B 109.5 . . ?
H9A C9 H9C 109.5 . . ?
H9B C9 H9C 109.5 . . ?
O3 C10 H10A 109.5 . . ?
O3 C10 H10B 109.5 . . ?
O3 C10 H10C 109.5 . . ?
H10A C10 H10B 109.5 . . ?
H10A C10 H10C 109.5 . . ?
H10B C10 H10C 109.5 . . ?
O4 N2 O4 119.86(6) 2_665 3_565 ?
O4 N2 O4 119.86(6) . 2_665 ?
O4 N2 O4 119.86(7) . 3_565 ?

loop_
_geom_bond_atom_site_label_1
_geom_bond_atom_site_label_2
_geom_bond_distance
_geom_bond_site_symmetry_2
_geom_bond_publ_flag
Zn1 Zn2 3.1311(4) 2_765 ?
Zn1 Zn2 3.1311(4) . ?
Zn1 Zn2 3.1311(4) 8_566 ?
Zn1 Zn2 3.1312(4) 3_675 ?
Zn1 Zn2 3.1311(4) 7_776 ?
Zn1 Zn2 3.1312(4) 9_656 ?
Zn1 O3 2.126(2) 8_566 ?
Zn1 O3 2.126(2) 9_656 ?
Zn1 O3 2.126(2) 2_765 ?
Zn1 O3 2.127(2) 7_776 ?
Zn1 O3 2.126(2) 3_675 ?
Zn1 O3 2.126(2) . ?
Zn2 O1 2.416(3) . ?
Zn2 O2 2.043(2) 9_656 ?
Zn2 O2 2.052(2) . ?
Zn2 O3 2.037(2) . ?
Zn2 O3 2.131(2) 9_656 ?
Zn2 N1 2.091(3) 9_656 ?
O1 C1 1.428(5) . ?
O1 C2 1.392(5) . ?
O2 C7 1.310(4) . ?
O3 C10 1.465(5) . ?
N1 C8 1.278(5) . ?
N1 C9 1.462(6) . ?
C1 H1A 0.9600 . ?
C1 H1B 0.9600 . ?
C1 H1C 0.9600 . ?
C2 C3 1.378(6) . ?
C2 C7 1.414(5) . ?
C3 H3 0.9300 . ?
C3 C4 1.375(7) . ?
C4 H4 0.9300 . ?
C4 C5 1.371(7) . ?
C5 H5 0.9300 . ?
C5 C6 1.413(5) . ?
C6 C7 1.393(5) . ?
C6 C8 1.448(6) . ?
C8 H8 0.9300 . ?
C9 H9A 0.9600 . ?
C9 H9B 0.9600 . ?
C9 H9C 0.9600 . ?
C10 H10A 0.9600 . ?
C10 H10B 0.9600 . ?
C10 H10C 0.9600 . ?
O4 N2 1.241(6) . ?

loop_
_geom_torsion_atom_site_label_1
_geom_torsion_atom_site_label_2
_geom_torsion_atom_site_label_3
_geom_torsion_atom_site_label_4
_geom_torsion
_geom_torsion_site_symmetry_1
_geom_torsion_site_symmetry_2
_geom_torsion_site_symmetry_3
_geom_torsion_site_symmetry_4
_geom_torsion_publ_flag
Zn2 O1 C2 C3 -170.4(4) . . . . ?
Zn2 O1 C2 C7 7.2(4) . . . . ?
Zn2 O2 C7 C2 -163.0(3) 8_566 . . . ?
Zn2 O2 C7 C2 -13.2(5) . . . . ?
Zn2 O2 C7 C6 166.7(3) . . . . ?
Zn2 O2 C7 C6 16.9(5) 8_566 . . . ?
Zn2 N1 C8 C6 -3.2(7) 8_566 . . . ?
O1 C2 C3 C4 178.5(4) . . . . ?
O1 C2 C7 O2 2.0(5) . . . . ?
O1 C2 C7 C6 -177.8(3) . . . . ?
C1 O1 C2 C3 32.4(7) . . . . ?
C1 O1 C2 C7 -150.1(5) . . . . ?
C2 C3 C4 C5 -0.8(8) . . . . ?
C3 C2 C7 O2 179.6(4) . . . . ?
C3 C2 C7 C6 -0.2(6) . . . . ?
C3 C4 C5 C6 -0.6(8) . . . . ?
C4 C5 C6 C7 1.6(7) . . . . ?
C4 C5 C6 C8 -178.6(4) . . . . ?
C5 C6 C7 O2 179.0(4) . . . . ?
C5 C6 C7 C2 -1.1(6) . . . . ?
C5 C6 C8 N1 174.0(5) . . . . ?
C7 C2 C3 C4 1.2(7) . . . . ?
C7 C6 C8 N1 -6.2(7) . . . . ?
C8 C6 C7 O2 -0.8(6) . . . . ?
C8 C6 C7 C2 179.1(4) . . . . ?
C9 N1 C8 C6 -178.0(5) . . . . ?

loop_
_smtbx_masks_void_nr
_smtbx_masks_void_average_x
_smtbx_masks_void_average_y
_smtbx_masks_void_average_z
_smtbx_masks_void_volume
_smtbx_masks_void_count_electrons
_smtbx_masks_void_content
1 0.000 0.000 0.250 432.3 115.7 ?
2 0.000 0.000 0.750 432.3 115.6 ?
3 0.333 0.667 0.446 14.5 0.0 ?
4 0.333 0.667 0.946 14.5 0.0 ?
5 0.667 0.333 0.054 14.5 0.5 ?
6 0.667 0.333 0.554 14.5 0.5 ?
